data_7017530
loop_
_publ_author_name
'Wu, Jing-Yun'
'Zhong, Ming-Shiou'
'Chiang, Ming-Hsi'
'Tsai, Meng-Rong'
'Lai, Long-Li'

_publ_section_title
;
 Synthesis, characterization and structural transformation of a discrete
 tetragonal metalloprism.
;
_journal_issue 1
_journal_name_full 'Dalton transactions (Cambridge, England : 2003)'
_journal_page_first 156
_journal_page_last 164
_journal_paper_doi 10.1039/c1dt10949a
_journal_volume 41
_journal_year 2012
_chemical_formula_sum 'C12 H13 Cu N9'
_chemical_formula_weight 346.85
_chemical_name_systematic
;
?
;
_space_group_IT_number 14
_symmetry_cell_setting monoclinic
_symmetry_space_group_name_Hall '-P 2yn'
_symmetry_space_group_name_H-M 'P 1 21/n 1'
_atom_sites_solution_hydrogens geom
_atom_sites_solution_primary direct
_atom_sites_solution_secondary difmap
_audit_creation_method SHELXL-97
_cell_angle_alpha 90.00
_cell_angle_beta 97.714(2)
_cell_angle_gamma 90.00
_cell_formula_units_Z 4
_cell_length_a 8.1442(5)
_cell_length_b 18.2183(11)
_cell_length_c 9.8054(6)
_cell_measurement_reflns_used 4263
_cell_measurement_temperature 296(2)
_cell_measurement_theta_max 24.93
_cell_measurement_theta_min 2.24
_cell_volume 1441.70(15)
_computing_cell_refinement 'Bruker SAINT'
_computing_data_collection 'Bruker SMART'
_computing_data_reduction 'Bruker SAINT'
_computing_structure_refinement 'SHELXL-97 (Sheldrick, 1997)'
_computing_structure_solution 'SIR92 (Giacovazzo et al, 1993)'
_diffrn_ambient_temperature 296(2)
_diffrn_measured_fraction_theta_full 0.993
_diffrn_measured_fraction_theta_max 0.993
_diffrn_measurement_device_type 'CCD area detector'
_diffrn_measurement_method 'phi and omega scans'
_diffrn_radiation_monochromator graphite
_diffrn_radiation_source 'fine-focus sealed tube'
_diffrn_radiation_type MoK\a
_diffrn_radiation_wavelength 0.71073
_diffrn_reflns_av_R_equivalents 0.0447
_diffrn_reflns_av_sigmaI/netI 0.0335
_diffrn_reflns_limit_h_max 9
_diffrn_reflns_limit_h_min -5
_diffrn_reflns_limit_k_max 21
_diffrn_reflns_limit_k_min -21
_diffrn_reflns_limit_l_max 11
_diffrn_reflns_limit_l_min -11
_diffrn_reflns_number 14800
_diffrn_reflns_theta_full 25.07
_diffrn_reflns_theta_max 25.07
_diffrn_reflns_theta_min 2.24
_exptl_absorpt_coefficient_mu 1.527
_exptl_absorpt_correction_T_max 0.7452
_exptl_absorpt_correction_T_min 0.6046
_exptl_absorpt_correction_type multi-scan
_exptl_absorpt_process_details 'Bruker SADABS, 1996'
_exptl_crystal_colour green
_exptl_crystal_density_diffrn 1.598
_exptl_crystal_density_method 'not measured'
_exptl_crystal_description needle
_exptl_crystal_F_000 708
_exptl_crystal_size_max 0.10
_exptl_crystal_size_mid 0.02
_exptl_crystal_size_min 0.02
_refine_diff_density_max 0.319
_refine_diff_density_min -0.439
_refine_diff_density_rms 0.067
_refine_ls_extinction_method none
_refine_ls_goodness_of_fit_ref 1.027
_refine_ls_hydrogen_treatment constr
_refine_ls_matrix_type full
_refine_ls_number_parameters 199
_refine_ls_number_reflns 2540
_refine_ls_number_restraints 0
_refine_ls_restrained_S_all 1.027
_refine_ls_R_factor_all 0.0383
_refine_ls_R_factor_gt 0.0279
_refine_ls_shift/su_max 0.001
_refine_ls_shift/su_mean 0.000
_refine_ls_structure_factor_coef Fsqd
_refine_ls_weighting_details 'calc w=1/[\s^2^(Fo^2^)+(0.0242P)^2^+1.3690P] where P=(Fo^2^+2Fc^2^)/3'
_refine_ls_weighting_scheme calc
_refine_ls_wR_factor_gt 0.0605
_refine_ls_wR_factor_ref 0.0646
_reflns_number_gt 2132
_reflns_number_total 2540
_reflns_threshold_expression >2sigma(I)
_cod_data_source_file c1dt10949a.txt
_cod_data_source_block cpd3
_cod_depositor_comments
;
The following automatic conversions were performed:

'_symmetry_cell_setting' value 'Monoclinic' changed to 'monoclinic'
according to /home/saulius/struct/CIF-dictionaries/cif_core.dic
dictionary named 'cif_core.dic' version 2.4.1 from 2010-06-29.

Automatic conversion script
Id: cif_fix_values 1715 2011-07-08 13:25:40Z adriana 
;
_cod_original_sg_symbol_H-M P2(1)/n
_cod_database_code 7017530

loop_
_symmetry_equiv_pos_as_xyz
'x, y, z'
'-x+1/2, y+1/2, -z+1/2'
'-x, -y, -z'
'x-1/2, -y-1/2, z-1/2'

loop_
_atom_site_label
_atom_site_type_symbol
_atom_site_fract_x
_atom_site_fract_y
_atom_site_fract_z
_atom_site_U_iso_or_equiv
_atom_site_adp_type
_atom_site_occupancy
_atom_site_symmetry_multiplicity
_atom_site_calc_flag
_atom_site_refinement_flags
Cu1 Cu 0.19825(4) 0.486867(16) 0.48177(3) 0.01270(10) Uani 1 1 d .
N1 N 0.5119(3) 0.67017(11) 1.0493(2) 0.0172(5) Uani 1 1 d .
H101 H 0.5935 0.6608 1.1206 0.026 Uiso 1 1 d R
N2 N 0.2742(2) 0.57253(11) 0.6063(2) 0.0135(4) Uani 1 1 d .
N3 N 0.3523(2) 0.89687(11) 1.1370(2) 0.0136(4) Uani 1 1 d .
N4 N 0.3244(3) 0.52492(11) 0.3347(2) 0.0168(5) Uani 1 1 d .
N5 N 0.4489(3) 0.56014(11) 0.35909(19) 0.0136(5) Uani 1 1 d .
N6 N 0.5712(3) 0.59444(11) 0.3770(2) 0.0179(5) Uani 1 1 d .
N7 N 0.0464(2) 0.45146(11) 0.6123(2) 0.0148(4) Uani 1 1 d .
N8 N 0.0840(3) 0.41840(11) 0.7166(2) 0.0179(5) Uani 1 1 d .
N9 N 0.1163(3) 0.38619(16) 0.8175(3) 0.0424(7) Uani 1 1 d .
C1 C 0.4962(3) 0.60392(13) 0.9648(2) 0.0182(6) Uani 1 1 d .
H1C H 0.4307 0.5679 1.0066 0.022 Uiso 1 1 calc R
H1D H 0.6053 0.5832 0.9615 0.022 Uiso 1 1 calc R
C2 C 0.3554(3) 0.69177(13) 1.0954(2) 0.0163(5) Uani 1 1 d .
H2A H 0.3244 0.6558 1.1604 0.020 Uiso 1 1 calc R
H2B H 0.2687 0.6933 1.0173 0.020 Uiso 1 1 calc R
C3 C 0.3444(3) 0.56346(13) 0.7378(2) 0.0139(5) Uani 1 1 d .
H3 H 0.3455 0.5166 0.7754 0.017 Uiso 1 1 calc R
C4 C 0.4149(3) 0.61993(13) 0.8198(2) 0.0154(5) Uani 1 1 d .
C5 C 0.4089(3) 0.68993(14) 0.7637(2) 0.0176(6) Uani 1 1 d .
H5 H 0.4571 0.7292 0.8148 0.021 Uiso 1 1 calc R
C6 C 0.3305(3) 0.70080(13) 0.6311(3) 0.0182(6) Uani 1 1 d .
H6 H 0.3214 0.7477 0.5934 0.022 Uiso 1 1 calc R
C7 C 0.2661(3) 0.64107(13) 0.5556(2) 0.0153(5) Uani 1 1 d .
H7 H 0.2150 0.6486 0.4661 0.018 Uiso 1 1 calc R
C8 C 0.3384(3) 0.82886(13) 1.0847(2) 0.0149(5) Uani 1 1 d .
H8 H 0.3040 0.8236 0.9909 0.018 Uiso 1 1 calc R
C9 C 0.3725(3) 0.76606(13) 1.1628(2) 0.0138(5) Uani 1 1 d .
C10 C 0.4253(3) 0.77467(14) 1.3025(2) 0.0178(6) Uani 1 1 d .
H10 H 0.4508 0.7339 1.3583 0.021 Uiso 1 1 calc R
C11 C 0.4396(3) 0.84448(14) 1.3578(3) 0.0179(6) Uani 1 1 d .
H11 H 0.4746 0.8512 1.4512 0.021 Uiso 1 1 calc R
C12 C 0.4014(3) 0.90405(14) 1.2730(2) 0.0161(5) Uani 1 1 d .
H12 H 0.4099 0.9509 1.3110 0.019 Uiso 1 1 calc R

loop_
_atom_site_aniso_label
_atom_site_aniso_U_11
_atom_site_aniso_U_22
_atom_site_aniso_U_33
_atom_site_aniso_U_23
_atom_site_aniso_U_13
_atom_site_aniso_U_12
Cu1 0.01379(17) 0.01467(16) 0.00978(16) -0.00040(12) 0.00209(11) -0.00223(12)
N1 0.0180(12) 0.0176(11) 0.0143(11) -0.0033(9) -0.0044(9) 0.0026(9)
N2 0.0104(11) 0.0162(11) 0.0143(11) -0.0007(8) 0.0032(8) -0.0001(8)
N3 0.0125(11) 0.0168(11) 0.0116(10) -0.0007(8) 0.0024(8) 0.0010(8)
N4 0.0148(12) 0.0212(12) 0.0143(11) -0.0023(9) 0.0019(8) -0.0061(9)
N5 0.0172(13) 0.0154(11) 0.0083(10) 0.0012(8) 0.0029(8) 0.0056(9)
N6 0.0115(11) 0.0207(12) 0.0215(12) -0.0023(9) 0.0024(9) -0.0036(9)
N7 0.0136(11) 0.0193(11) 0.0109(11) 0.0034(9) -0.0001(8) 0.0008(9)
N8 0.0142(12) 0.0225(12) 0.0178(12) 0.0019(10) 0.0054(9) 0.0007(9)
N9 0.0338(16) 0.066(2) 0.0298(15) 0.0312(14) 0.0124(12) 0.0161(13)
C1 0.0208(14) 0.0163(14) 0.0162(14) -0.0014(11) -0.0025(11) 0.0023(10)
C2 0.0177(14) 0.0178(13) 0.0126(13) 0.0027(10) -0.0007(10) -0.0007(10)
C3 0.0138(13) 0.0132(12) 0.0152(13) -0.0002(10) 0.0033(10) 0.0000(10)
C4 0.0143(13) 0.0182(13) 0.0140(13) -0.0033(10) 0.0028(10) 0.0028(10)
C5 0.0201(14) 0.0161(13) 0.0165(13) -0.0041(10) 0.0021(11) -0.0021(11)
C6 0.0249(15) 0.0141(13) 0.0165(13) 0.0015(10) 0.0058(11) 0.0005(11)
C7 0.0127(13) 0.0212(14) 0.0123(13) 0.0005(10) 0.0028(10) 0.0020(10)
C8 0.0138(13) 0.0215(14) 0.0095(12) -0.0017(10) 0.0021(10) -0.0008(10)
C9 0.0115(13) 0.0165(13) 0.0138(13) -0.0008(10) 0.0034(10) 0.0001(10)
C10 0.0196(14) 0.0195(14) 0.0144(13) 0.0040(10) 0.0033(11) 0.0020(11)
C11 0.0201(14) 0.0236(14) 0.0096(12) -0.0010(10) 0.0011(10) 0.0014(11)
C12 0.0174(14) 0.0170(13) 0.0141(13) -0.0027(10) 0.0026(10) 0.0016(10)

loop_
_atom_type_symbol
_atom_type_description
_atom_type_scat_dispersion_real
_atom_type_scat_dispersion_imag
_atom_type_scat_source
C C 0.0033 0.0016 'International Tables Vol C Tables 4.2.6.8 and 6.1.1.4'
H H 0.0000 0.0000 'International Tables Vol C Tables 4.2.6.8 and 6.1.1.4'
N N 0.0061 0.0033 'International Tables Vol C Tables 4.2.6.8 and 6.1.1.4'
Cu Cu 0.3201 1.2651 'International Tables Vol C Tables 4.2.6.8 and 6.1.1.4'

loop_
_geom_angle_atom_site_label_1
_geom_angle_atom_site_label_2
_geom_angle_atom_site_label_3
_geom_angle
_geom_angle_site_symmetry_1
_geom_angle_site_symmetry_3
N7 Cu1 N4 172.80(8) . .
N7 Cu1 N3 90.66(8) . 2_546
N4 Cu1 N3 87.16(8) . 2_546
N7 Cu1 N2 91.58(8) . .
N4 Cu1 N2 91.31(8) . .
N3 Cu1 N2 173.72(8) 2_546 .
N7 Cu1 N7 80.90(8) . 3_566
N4 Cu1 N7 92.38(8) . 3_566
N3 Cu1 N7 93.72(8) 2_546 3_566
N2 Cu1 N7 92.42(7) . 3_566
C1 N1 C2 112.61(19) . .
C1 N1 H101 106.2 . .
C2 N1 H101 112.8 . .
C7 N2 C3 117.5(2) . .
C7 N2 Cu1 119.81(16) . .
C3 N2 Cu1 122.53(16) . .
C8 N3 C12 117.9(2) . .
C8 N3 Cu1 121.99(16) . 2_556
C12 N3 Cu1 120.15(16) . 2_556
N5 N4 Cu1 122.98(16) . .
N6 N5 N4 177.1(2) . .
N8 N7 Cu1 127.03(17) . .
N8 N7 Cu1 132.95(16) . 3_566
Cu1 N7 Cu1 99.10(8) . 3_566
N9 N8 N7 178.4(3) . .
N1 C1 C4 111.6(2) . .
N1 C1 H1C 109.3 . .
C4 C1 H1C 109.3 . .
N1 C1 H1D 109.3 . .
C4 C1 H1D 109.3 . .
H1C C1 H1D 108.0 . .
N1 C2 C9 110.19(19) . .
N1 C2 H2A 109.6 . .
C9 C2 H2A 109.6 . .
N1 C2 H2B 109.6 . .
C9 C2 H2B 109.6 . .
H2A C2 H2B 108.1 . .
N2 C3 C4 123.7(2) . .
N2 C3 H3 118.2 . .
C4 C3 H3 118.2 . .
C3 C4 C5 117.6(2) . .
C3 C4 C1 119.9(2) . .
C5 C4 C1 122.5(2) . .
C6 C5 C4 119.4(2) . .
C6 C5 H5 120.3 . .
C4 C5 H5 120.3 . .
C7 C6 C5 119.1(2) . .
C7 C6 H6 120.5 . .
C5 C6 H6 120.5 . .
N2 C7 C6 122.6(2) . .
N2 C7 H7 118.7 . .
C6 C7 H7 118.7 . .
N3 C8 C9 123.6(2) . .
N3 C8 H8 118.2 . .
C9 C8 H8 118.2 . .
C8 C9 C10 117.7(2) . .
C8 C9 C2 120.1(2) . .
C10 C9 C2 122.2(2) . .
C11 C10 C9 119.3(2) . .
C11 C10 H10 120.3 . .
C9 C10 H10 120.3 . .
C12 C11 C10 119.2(2) . .
C12 C11 H11 120.4 . .
C10 C11 H11 120.4 . .
N3 C12 C11 122.3(2) . .
N3 C12 H12 118.8 . .
C11 C12 H12 118.8 . .

loop_
_geom_bond_atom_site_label_1
_geom_bond_atom_site_label_2
_geom_bond_distance
_geom_bond_site_symmetry_2
Cu1 N7 2.002(2) .
Cu1 N4 2.004(2) .
Cu1 N3 2.021(2) 2_546
Cu1 N2 2.027(2) .
Cu1 N7 2.364(2) 3_566
N1 C1 1.460(3) .
N1 C2 1.462(3) .
N1 H101 0.9139 .
N2 C7 1.342(3) .
N2 C3 1.348(3) .
N3 C8 1.340(3) .
N3 C12 1.346(3) .
N3 Cu1 2.021(2) 2_556
N4 N5 1.196(3) .
N5 N6 1.169(3) .
N7 N8 1.191(3) .
N7 Cu1 2.364(2) 3_566
N8 N9 1.150(3) .
C1 C4 1.514(3) .
C1 H1C 0.9700 .
C1 H1D 0.9700 .
C2 C9 1.504(3) .
C2 H2A 0.9700 .
C2 H2B 0.9700 .
C3 C4 1.382(3) .
C3 H3 0.9300 .
C4 C5 1.387(3) .
C5 C6 1.383(3) .
C5 H5 0.9300 .
C6 C7 1.379(3) .
C6 H6 0.9300 .
C7 H7 0.9300 .
C8 C9 1.384(3) .
C8 H8 0.9300 .
C9 C10 1.389(3) .
C10 C11 1.381(3) .
C10 H10 0.9300 .
C11 C12 1.377(3) .
C11 H11 0.9300 .
C12 H12 0.9300 .
